data_2207202
loop_
_publ_author_name
'Shi Jun'

_publ_section_title
(<i>E</i>)-4-[4-(Benzyloxy)-3-methoxybenzylideneamino]-1,5-dimethyl-2-phenyl-1<i>H</i>-pyrazol-3(2<i>H</i>)-one
_journal_coeditor_code CV6593
_journal_issue 11
_journal_name_full 'Acta Crystallographica Section E'
_journal_page_first o3893
_journal_page_last o3894
_journal_paper_doi 10.1107/S1600536805034537
_journal_volume 61
_journal_year 2005
_chemical_formula_iupac 'C26 H25 N3 O3'
_chemical_formula_moiety 'C26 H25 N3 O3'
_chemical_formula_sum 'C26 H25 N3 O3'
_chemical_formula_weight 427.49
_chemical_name_systematic
;
(E)-4-[4-(Benzyloxy)-3-methoxybenzylideneamino]-1,5-dimethyl-2-phenyl-1H-
pyrazol-3(2H)-one
;
_space_group_IT_number 2
_symmetry_cell_setting triclinic
_symmetry_space_group_name_Hall '-P 1'
_symmetry_space_group_name_H-M 'P -1'
_atom_sites_solution_hydrogens geom
_atom_sites_solution_primary direct
_atom_sites_solution_secondary difmap
_audit_creation_method SHELXL-97
_cell_angle_alpha 83.986(4)
_cell_angle_beta 84.986(3)
_cell_angle_gamma 78.772(4)
_cell_formula_units_Z 2
_cell_length_a 9.432(2)
_cell_length_b 9.550(2)
_cell_length_c 12.711(3)
_cell_measurement_reflns_used 2027
_cell_measurement_temperature 294(2)
_cell_measurement_theta_max 25.54
_cell_measurement_theta_min 2.60
_cell_volume 1114.2(4)
_computing_cell_refinement 'SAINT (Bruker, 1999)'
_computing_data_collection 'SMART (Bruker, 1999)'
_computing_data_reduction SAINT
_computing_molecular_graphics 'SHELXTL (Sheldrick, 1997b)'
_computing_publication_material SHELXTL
_computing_structure_refinement 'SHELXL97 (Sheldrick, 1997a)'
_computing_structure_solution 'SHELXS97 (Sheldrick, 1997a)'
_diffrn_ambient_temperature 294(2)
_diffrn_measured_fraction_theta_full 0.993
_diffrn_measured_fraction_theta_max 0.993
_diffrn_measurement_device_type 'Bruker SMART CCD area-detector'
_diffrn_measurement_method '\f and \w '
_diffrn_radiation_monochromator graphite
_diffrn_radiation_source 'fine-focus sealed tube'
_diffrn_radiation_type MoK\a
_diffrn_radiation_wavelength 0.71073
_diffrn_reflns_av_R_equivalents 0.0282
_diffrn_reflns_av_sigmaI/netI 0.0452
_diffrn_reflns_limit_h_max 11
_diffrn_reflns_limit_h_min -11
_diffrn_reflns_limit_k_max 11
_diffrn_reflns_limit_k_min -4
_diffrn_reflns_limit_l_max 15
_diffrn_reflns_limit_l_min -15
_diffrn_reflns_number 5706
_diffrn_reflns_theta_full 25.01
_diffrn_reflns_theta_max 25.01
_diffrn_reflns_theta_min 1.61
_diffrn_standards_number 0
_exptl_absorpt_coefficient_mu 0.085
_exptl_absorpt_correction_T_max 0.993
_exptl_absorpt_correction_T_min 0.975
_exptl_absorpt_correction_type multi-scan
_exptl_absorpt_process_details '(SADABS; Sheldrick, 1996)'
_exptl_crystal_colour yellow
_exptl_crystal_density_diffrn 1.274
_exptl_crystal_density_method 'not measured'
_exptl_crystal_description block
_exptl_crystal_F_000 452
_exptl_crystal_size_max 0.20
_exptl_crystal_size_mid 0.16
_exptl_crystal_size_min 0.08
_refine_diff_density_max 0.176
_refine_diff_density_min -0.145
_refine_ls_extinction_coef 0.027(4)
_refine_ls_extinction_expression Fc^*^=kFc[1+0.001xFc^2^\l^3^/sin(2\q)]^-1/4^
_refine_ls_extinction_method SHELXL97
_refine_ls_goodness_of_fit_ref 1.000
_refine_ls_hydrogen_treatment constr
_refine_ls_matrix_type full
_refine_ls_number_parameters 293
_refine_ls_number_reflns 3902
_refine_ls_number_restraints 0
_refine_ls_restrained_S_all 1.000
_refine_ls_R_factor_all 0.0682
_refine_ls_R_factor_gt 0.0414
_refine_ls_shift/su_max 0.001
_refine_ls_shift/su_mean 0.000
_refine_ls_structure_factor_coef Fsqd
_refine_ls_weighting_details 'calc w = 1/[\s^2^(Fo^2^)+(0.0707P)^2^+0.1077P] where P = (Fo^2^+2Fc^2^)/3'
_refine_ls_weighting_scheme calc
_refine_ls_wR_factor_gt 0.1107
_refine_ls_wR_factor_ref 0.1306
_reflns_number_gt 2666
_reflns_number_total 3902
_reflns_threshold_expression I>2\s(I)
_cod_data_source_file cv6593.cif
_cod_data_source_block I
_cod_depositor_comments
;
The following automatic conversions were performed:
'_symmetry_cell_setting' value 'Triclinic' changed to 'triclinic'
according to '/home/saulius/struct/CIF-dictionaries/cif_core.dic'
dictionary named 'cif_core.dic' version 2.4.1 from 2010-06-29.

Automatic conversion script
Id: cif_fix_enum 1527 2010-12-29 10:47:43Z saulius 

The following automatic conversions were performed:

'_symmetry_cell_setting' value 'Triclinic' changed to 'triclinic'
according to /home/saulius/struct/CIF-dictionaries/cif_core.dic
dictionary named 'cif_core.dic' version 2.4.1 from 2010-06-29.

Automatic conversion script
Id: cif_fix_values 1715 2011-07-08 13:25:40Z adriana 
;
_cod_database_code 2207202
_cod_database_fobs_code 2207202

loop_
_symmetry_equiv_pos_as_xyz
'x, y, z'
'-x, -y, -z'

loop_
_atom_site_label
_atom_site_fract_x
_atom_site_fract_y
_atom_site_fract_z
_atom_site_U_iso_or_equiv
_atom_site_adp_type
_atom_site_calc_flag
_atom_site_refinement_flags
_atom_site_occupancy
_atom_site_type_symbol
O1 1.23457(14) 0.23452(13) 0.55066(11) 0.0591(4) Uani d . 1 O
O2 1.02406(15) 0.40737(14) 0.63413(14) 0.0717(5) Uani d . 1 O
O3 0.61207(14) -0.20640(14) 0.89501(11) 0.0563(4) Uani d . 1 O
N1 0.64305(16) 0.09556(16) 0.77804(12) 0.0457(4) Uani d . 1 N
N2 0.37320(16) -0.08794(16) 0.92132(12) 0.0477(4) Uani d . 1 N
N3 0.29217(16) 0.04394(16) 0.88326(12) 0.0482(4) Uani d . 1 N
C1 1.3610(2) 0.1411(2) 0.51182(19) 0.0644(6) Uani d . 1 C
H1A 1.3355 0.0831 0.4607 0.077 Uiso calc R 1 H
H1B 1.4041 0.0775 0.5698 0.077 Uiso calc R 1 H
C2 1.4666(2) 0.23033(19) 0.46037(16) 0.0506(5) Uani d . 1 C
C3 1.5706(2) 0.2651(2) 0.51678(17) 0.0620(6) Uani d . 1 C
H3 1.5755 0.2339 0.5884 0.074 Uiso calc R 1 H
C4 1.6680(3) 0.3460(2) 0.4677(2) 0.0712(6) Uani d . 1 C
H4 1.7375 0.3694 0.5068 0.085 Uiso calc R 1 H
C5 1.6635(3) 0.3915(2) 0.3634(2) 0.0701(7) Uani d . 1 C
H5 1.7297 0.4458 0.3309 0.084 Uiso calc R 1 H
C6 1.5613(3) 0.3574(2) 0.30615(18) 0.0679(6) Uani d . 1 C
H6 1.5578 0.3887 0.2345 0.082 Uiso calc R 1 H
C7 1.4635(2) 0.2770(2) 0.35399(17) 0.0585(5) Uani d . 1 C
H7 1.3946 0.2538 0.3142 0.070 Uiso calc R 1 H
C8 1.12553(19) 0.17177(19) 0.60112(15) 0.0470(5) Uani d . 1 C
C9 1.00862(19) 0.26680(19) 0.64638(15) 0.0474(5) Uani d . 1 C
C10 0.8927(2) 0.2151(2) 0.69770(15) 0.0490(5) Uani d . 1 C
H10 0.8156 0.2784 0.7273 0.059 Uiso calc R 1 H
C11 0.88888(19) 0.06816(19) 0.70623(14) 0.0447(5) Uani d . 1 C
C12 1.0057(2) -0.0231(2) 0.66290(16) 0.0527(5) Uani d . 1 C
H12 1.0056 -0.1210 0.6691 0.063 Uiso calc R 1 H
C13 1.1232(2) 0.0270(2) 0.61035(16) 0.0549(5) Uani d . 1 C
H13 1.2005 -0.0367 0.5813 0.066 Uiso calc R 1 H
C14 0.9079(2) 0.5115(2) 0.6694(2) 0.0809(8) Uani d . 1 C
H14A 0.8230 0.5066 0.6345 0.121 Uiso calc R 1 H
H14B 0.9319 0.6049 0.6532 0.121 Uiso calc R 1 H
H14C 0.8895 0.4941 0.7447 0.121 Uiso calc R 1 H
C15 0.7643(2) 0.0132(2) 0.75825(15) 0.0478(5) Uani d . 1 C
H15 0.7734 -0.0847 0.7775 0.057 Uiso calc R 1 H
C16 0.51814(19) -0.0973(2) 0.88252(14) 0.0432(4) Uani d . 1 C
C17 0.52472(19) 0.04205(18) 0.82868(14) 0.0422(4) Uani d . 1 C
C18 0.3886(2) 0.12349(19) 0.83500(14) 0.0445(5) Uani d . 1 C
C19 0.3421(2) 0.2773(2) 0.79895(17) 0.0584(5) Uani d . 1 C
H19A 0.2615 0.2883 0.7557 0.088 Uiso calc R 1 H
H19B 0.4210 0.3119 0.7584 0.088 Uiso calc R 1 H
H19C 0.3138 0.3312 0.8595 0.088 Uiso calc R 1 H
C20 0.1644(2) 0.1052(2) 0.94861(18) 0.0618(6) Uani d . 1 C
H20A 0.1938 0.1512 1.0044 0.093 Uiso calc R 1 H
H20B 0.1145 0.0303 0.9788 0.093 Uiso calc R 1 H
H20C 0.1009 0.1742 0.9055 0.093 Uiso calc R 1 H
C21 0.3038(2) -0.20886(19) 0.94453(14) 0.0454(5) Uani d . 1 C
C22 0.1843(2) -0.2188(2) 0.89279(17) 0.0595(6) Uani d . 1 C
H22 0.1460 -0.1457 0.8432 0.071 Uiso calc R 1 H
C23 0.1218(3) -0.3394(3) 0.9157(2) 0.0715(7) Uani d . 1 C
H23 0.0399 -0.3464 0.8822 0.086 Uiso calc R 1 H
C24 0.1797(3) -0.4480(2) 0.9871(2) 0.0735(7) Uani d . 1 C
H24 0.1382 -0.5293 1.0011 0.088 Uiso calc R 1 H
C25 0.2989(2) -0.4376(2) 1.03835(19) 0.0670(6) Uani d . 1 C
H25 0.3382 -0.5119 1.0867 0.080 Uiso calc R 1 H
C26 0.3606(2) -0.3169(2) 1.01818(16) 0.0552(5) Uani d . 1 C
H26 0.4400 -0.3086 1.0541 0.066 Uiso calc R 1 H

loop_
_atom_site_aniso_label
_atom_site_aniso_U_11
_atom_site_aniso_U_22
_atom_site_aniso_U_33
_atom_site_aniso_U_12
_atom_site_aniso_U_13
_atom_site_aniso_U_23
O1 0.0420(8) 0.0466(8) 0.0829(10) -0.0065(6) 0.0169(7) 0.0002(7)
O2 0.0483(8) 0.0413(8) 0.1210(13) -0.0095(7) 0.0200(8) -0.0062(8)
O3 0.0441(8) 0.0472(8) 0.0756(10) -0.0103(7) -0.0052(7) 0.0082(7)
N1 0.0401(9) 0.0480(9) 0.0501(9) -0.0157(7) -0.0001(7) 0.0018(7)
N2 0.0396(9) 0.0435(9) 0.0603(10) -0.0135(7) -0.0050(7) 0.0051(7)
N3 0.0384(9) 0.0445(9) 0.0612(10) -0.0104(7) 0.0004(7) -0.0013(7)
C1 0.0481(12) 0.0504(12) 0.0877(16) -0.0046(10) 0.0205(11) -0.0028(11)
C2 0.0434(11) 0.0434(11) 0.0593(13) -0.0018(9) 0.0127(9) -0.0040(9)
C3 0.0640(14) 0.0663(14) 0.0525(13) -0.0085(11) -0.0031(11) 0.0023(10)
C4 0.0643(15) 0.0691(15) 0.0844(18) -0.0198(12) -0.0150(12) -0.0043(13)
C5 0.0568(14) 0.0610(14) 0.0880(18) -0.0158(11) 0.0073(13) 0.0126(12)
C6 0.0678(15) 0.0743(15) 0.0551(13) -0.0096(12) 0.0081(11) 0.0075(11)
C7 0.0512(12) 0.0650(13) 0.0587(13) -0.0078(10) -0.0003(10) -0.0112(11)
C8 0.0356(10) 0.0457(11) 0.0574(12) -0.0080(8) 0.0035(8) 0.0013(9)
C9 0.0381(10) 0.0404(10) 0.0626(12) -0.0075(8) -0.0012(9) -0.0015(9)
C10 0.0360(10) 0.0483(11) 0.0617(12) -0.0072(8) 0.0016(9) -0.0052(9)
C11 0.0394(10) 0.0465(11) 0.0479(11) -0.0105(8) -0.0044(8) 0.0032(8)
C12 0.0501(12) 0.0415(11) 0.0645(13) -0.0087(9) 0.0003(10) 0.0015(9)
C13 0.0449(11) 0.0453(11) 0.0701(14) -0.0049(9) 0.0103(10) -0.0041(10)
C14 0.0632(15) 0.0469(13) 0.131(2) -0.0082(11) 0.0138(14) -0.0237(13)
C15 0.0465(11) 0.0466(11) 0.0514(11) -0.0153(9) -0.0029(9) 0.0022(9)
C16 0.0367(10) 0.0449(11) 0.0499(11) -0.0137(9) -0.0048(8) 0.0001(8)
C17 0.0395(10) 0.0442(10) 0.0447(10) -0.0140(8) -0.0027(8) -0.0005(8)
C18 0.0445(11) 0.0437(10) 0.0479(10) -0.0153(9) -0.0033(8) -0.0028(8)
C19 0.0537(12) 0.0467(12) 0.0733(14) -0.0092(10) -0.0036(10) 0.0007(10)
C20 0.0413(11) 0.0651(14) 0.0770(15) -0.0098(10) 0.0063(10) -0.0063(11)
C21 0.0431(11) 0.0466(11) 0.0488(11) -0.0173(9) 0.0046(8) -0.0037(9)
C22 0.0518(12) 0.0670(14) 0.0645(13) -0.0238(11) -0.0041(10) -0.0036(11)
C23 0.0551(13) 0.0809(17) 0.0890(17) -0.0343(13) 0.0036(12) -0.0229(14)
C24 0.0645(15) 0.0523(14) 0.107(2) -0.0291(12) 0.0261(14) -0.0154(13)
C25 0.0620(14) 0.0520(13) 0.0826(16) -0.0141(11) 0.0138(12) 0.0054(11)
C26 0.0524(12) 0.0539(12) 0.0593(12) -0.0157(10) 0.0002(10) 0.0026(10)

loop_
_atom_type_symbol
_atom_type_description
_atom_type_scat_dispersion_real
_atom_type_scat_dispersion_imag
_atom_type_scat_source
C C 0.0033 0.0016 'International Tables Vol C Tables 4.2.6.8 and 6.1.1.4'
H H 0.0000 0.0000 'International Tables Vol C Tables 4.2.6.8 and 6.1.1.4'
N N 0.0061 0.0033 'International Tables Vol C Tables 4.2.6.8 and 6.1.1.4'
O O 0.0106 0.0060 'International Tables Vol C Tables 4.2.6.8 and 6.1.1.4'

loop_
_geom_angle_atom_site_label_1
_geom_angle_atom_site_label_2
_geom_angle_atom_site_label_3
_geom_angle
_geom_angle_publ_flag
C8 O1 C1 116.99(14) y
C9 O2 C14 118.39(15) y
C15 N1 C17 121.43(16) y
C16 N2 N3 109.49(14) y
C16 N2 C21 123.78(16) y
N3 N2 C21 119.32(14) y
C18 N3 N2 106.79(14) y
C18 N3 C20 122.75(16) y
N2 N3 C20 117.57(15) y
O1 C1 C2 108.56(15) y
O1 C1 H1A 110.0 ?
C2 C1 H1A 110.0 ?
O1 C1 H1B 110.0 ?
C2 C1 H1B 110.0 ?
H1A C1 H1B 108.4 ?
C3 C2 C7 118.30(19) ?
C3 C2 C1 121.19(19) ?
C7 C2 C1 120.5(2) ?
C2 C3 C4 120.3(2) ?
C2 C3 H3 119.8 ?
C4 C3 H3 119.8 ?
C5 C4 C3 120.8(2) ?
C5 C4 H4 119.6 ?
C3 C4 H4 119.6 ?
C4 C5 C6 119.6(2) ?
C4 C5 H5 120.2 ?
C6 C5 H5 120.2 ?
C5 C6 C7 120.3(2) ?
C5 C6 H6 119.9 ?
C7 C6 H6 119.9 ?
C6 C7 C2 120.7(2) ?
C6 C7 H7 119.7 ?
C2 C7 H7 119.7 ?
O1 C8 C13 125.40(17) ?
O1 C8 C9 115.13(16) ?
C13 C8 C9 119.47(17) ?
O2 C9 C10 125.84(17) ?
O2 C9 C8 114.34(16) ?
C10 C9 C8 119.82(17) ?
C9 C10 C11 121.00(17) ?
C9 C10 H10 119.5 ?
C11 C10 H10 119.5 ?
C12 C11 C10 118.12(17) ?
C12 C11 C15 120.67(17) ?
C10 C11 C15 121.20(17) ?
C11 C12 C13 121.75(18) ?
C11 C12 H12 119.1 ?
C13 C12 H12 119.1 ?
C8 C13 C12 119.82(18) ?
C8 C13 H13 120.1 ?
C12 C13 H13 120.1 ?
O2 C14 H14A 109.5 ?
O2 C14 H14B 109.5 ?
H14A C14 H14B 109.5 ?
O2 C14 H14C 109.5 ?
H14A C14 H14C 109.5 ?
H14B C14 H14C 109.5 ?
N1 C15 C11 121.84(17) ?
N1 C15 H15 119.1 ?
C11 C15 H15 119.1 ?
O3 C16 N2 123.93(16) ?
O3 C16 C17 131.45(17) ?
N2 C16 C17 104.62(15) ?
C18 C17 N1 122.13(16) ?
C18 C17 C16 108.04(16) ?
N1 C17 C16 129.83(16) ?
N3 C18 C17 110.35(16) ?
N3 C18 C19 121.30(16) ?
C17 C18 C19 128.34(17) ?
C18 C19 H19A 109.5 ?
C18 C19 H19B 109.5 ?
H19A C19 H19B 109.5 ?
C18 C19 H19C 109.5 ?
H19A C19 H19C 109.5 ?
H19B C19 H19C 109.5 ?
N3 C20 H20A 109.5 ?
N3 C20 H20B 109.5 ?
H20A C20 H20B 109.5 ?
N3 C20 H20C 109.5 ?
H20A C20 H20C 109.5 ?
H20B C20 H20C 109.5 ?
C26 C21 C22 120.61(18) ?
C26 C21 N2 118.66(17) ?
C22 C21 N2 120.71(17) ?
C21 C22 C23 119.1(2) ?
C21 C22 H22 120.5 ?
C23 C22 H22 120.5 ?
C24 C23 C22 120.4(2) ?
C24 C23 H23 119.8 ?
C22 C23 H23 119.8 ?
C23 C24 C25 120.3(2) ?
C23 C24 H24 119.9 ?
C25 C24 H24 119.9 ?
C24 C25 C26 120.1(2) ?
C24 C25 H25 120.0 ?
C26 C25 H25 120.0 ?
C21 C26 C25 119.5(2) ?
C21 C26 H26 120.2 ?
C25 C26 H26 120.2 ?

loop_
_geom_bond_atom_site_label_1
_geom_bond_atom_site_label_2
_geom_bond_distance
_geom_bond_publ_flag
O1 C8 1.368(2) y
O1 C1 1.427(2) y
O2 C9 1.370(2) y
O2 C14 1.405(2) y
O3 C16 1.235(2) y
N1 C15 1.277(2) y
N1 C17 1.396(2) y
N2 C16 1.401(2) y
N2 N3 1.402(2) y
N2 C21 1.428(2) y
N3 C18 1.362(2) y
N3 C20 1.462(2) y
C1 C2 1.499(3) ?
C1 H1A 0.9700 ?
C1 H1B 0.9700 ?
C2 C3 1.373(3) ?
C2 C7 1.380(3) ?
C3 C4 1.380(3) ?
C3 H3 0.9300 ?
C4 C5 1.353(3) ?
C4 H4 0.9300 ?
C5 C6 1.363(3) ?
C5 H5 0.9300 ?
C6 C7 1.375(3) ?
C6 H6 0.9300 ?
C7 H7 0.9300 ?
C8 C13 1.379(3) ?
C8 C9 1.407(3) ?
C9 C10 1.372(2) ?
C10 C11 1.403(3) ?
C10 H10 0.9300 ?
C11 C12 1.378(3) ?
C11 C15 1.458(2) ?
C12 C13 1.383(3) ?
C12 H12 0.9300 ?
C13 H13 0.9300 ?
C14 H14A 0.9600 ?
C14 H14B 0.9600 ?
C14 H14C 0.9600 ?
C15 H15 0.9300 ?
C16 C17 1.441(2) ?
C17 C18 1.366(3) ?
C18 C19 1.485(3) ?
C19 H19A 0.9600 ?
C19 H19B 0.9600 ?
C19 H19C 0.9600 ?
C20 H20A 0.9600 ?
C20 H20B 0.9600 ?
C20 H20C 0.9600 ?
C21 C26 1.378(3) ?
C21 C22 1.378(3) ?
C22 C23 1.387(3) ?
C22 H22 0.9300 ?
C23 C24 1.367(3) ?
C23 H23 0.9300 ?
C24 C25 1.372(3) ?
C24 H24 0.9300 ?
C25 C26 1.381(3) ?
C25 H25 0.9300 ?
C26 H26 0.9300 ?

loop_
_geom_torsion_atom_site_label_1
_geom_torsion_atom_site_label_2
_geom_torsion_atom_site_label_3
_geom_torsion_atom_site_label_4
_geom_torsion
C16 N2 N3 C18 -8.78(19)
C21 N2 N3 C18 -159.86(16)
C16 N2 N3 C20 -151.43(16)
C21 N2 N3 C20 57.5(2)
C8 O1 C1 C2 -179.62(17)
O1 C1 C2 C3 91.9(2)
O1 C1 C2 C7 -89.6(2)
C7 C2 C3 C4 0.7(3)
C1 C2 C3 C4 179.25(19)
C2 C3 C4 C5 -0.5(3)
C3 C4 C5 C6 0.2(4)
C4 C5 C6 C7 -0.1(4)
C5 C6 C7 C2 0.4(3)
C3 C2 C7 C6 -0.7(3)
C1 C2 C7 C6 -179.22(19)
C1 O1 C8 C13 -5.2(3)
C1 O1 C8 C9 174.58(18)
C14 O2 C9 C10 -5.2(3)
C14 O2 C9 C8 175.1(2)
O1 C8 C9 O2 -1.1(3)
C13 C8 C9 O2 178.73(18)
O1 C8 C9 C10 179.18(17)
C13 C8 C9 C10 -1.0(3)
O2 C9 C10 C11 -179.49(18)
C8 C9 C10 C11 0.2(3)
C9 C10 C11 C12 0.9(3)
C9 C10 C11 C15 -178.37(17)
C10 C11 C12 C13 -1.3(3)
C15 C11 C12 C13 178.01(18)
O1 C8 C13 C12 -179.55(18)
C9 C8 C13 C12 0.7(3)
C11 C12 C13 C8 0.5(3)
C17 N1 C15 C11 -179.46(16)
C12 C11 C15 N1 -164.27(18)
C10 C11 C15 N1 15.0(3)
N3 N2 C16 O3 -173.21(17)
C21 N2 C16 O3 -23.7(3)
N3 N2 C16 C17 6.31(18)
C21 N2 C16 C17 155.82(16)
C15 N1 C17 C18 -169.04(17)
C15 N1 C17 C16 11.9(3)
O3 C16 C17 C18 177.91(19)
N2 C16 C17 C18 -1.56(19)
O3 C16 C17 N1 -2.9(3)
N2 C16 C17 N1 177.64(17)
N2 N3 C18 C17 7.8(2)
C20 N3 C18 C17 148.03(18)
N2 N3 C18 C19 -171.15(16)
C20 N3 C18 C19 -30.9(3)
N1 C17 C18 N3 176.83(16)
C16 C17 C18 N3 -3.9(2)
N1 C17 C18 C19 -4.3(3)
C16 C17 C18 C19 174.92(18)
C16 N2 C21 C26 58.9(2)
N3 N2 C21 C26 -154.36(17)
C16 N2 C21 C22 -119.8(2)
N3 N2 C21 C22 26.9(3)
C26 C21 C22 C23 -0.1(3)
N2 C21 C22 C23 178.55(18)
C21 C22 C23 C24 -1.2(3)
C22 C23 C24 C25 1.2(4)
C23 C24 C25 C26 0.2(3)
C22 C21 C26 C25 1.5(3)
N2 C21 C26 C25 -177.18(17)
C24 C25 C26 C21 -1.6(3)

loop_
_cod_related_entry_id
_cod_related_entry_database
_cod_related_entry_code
1 ChemSpider 21538302
